data_2006450
loop_
_publ_author_name
'George, T. Adrian'
'DeBord, Jeffrey R. D.'
'Heier, Kevin'
'Tisdale, Robert C.'
'Davies, Marcia C.'
'Haas, Eric J.'
'Ross II, Charles R.'
'Stezowski, John J.'

_publ_section_title
;
 [Mo(C~25~H~22~P~2~)(C~34~H~33~P~3~)(CO)]
;
_journal_issue 9
_journal_name_full 'Acta Crystallographica Section C'
_journal_page_first 1251
_journal_page_last 1254
_journal_paper_doi 10.1107/S0108270196015806
_journal_volume 53
_journal_year 1997
_chemical_formula_analytical 'C60 H55 Mo O P5'
_chemical_formula_iupac '[Mo (C O) (C25 H22 P2) (C34 H33 P3)]'
_chemical_formula_sum 'C60 H55 Mo O P5'
_chemical_formula_weight 1042.83
_chemical_name_common
;
[Mo(CO)(dpepp)(dppm)] (dppm = Ph~2~PCH~2~PPh~2~,
dpepp = Ph~2~PCH~2~CH~2~P(Ph)CH~2~CH~2~PPh~2~)
;
_chemical_name_systematic
;
 carbonyl[bis[2-(diphenylphosphino)ethyl)]phenylphosphine-
P,P',P''][methylenebis(diphenylphosphino)- P,P']molybdenum(0)
;
_space_group_IT_number 2
_symmetry_cell_setting triclinic
_symmetry_space_group_name_Hall '-P 1'
_symmetry_space_group_name_H-M 'P -1'
_audit_creation_method SHELXL
_cell_angle_alpha 104.37(3)
_cell_angle_beta 100.67(3)
_cell_angle_gamma 100.80(3)
_cell_formula_units_Z 2
_cell_length_a 12.108(2)
_cell_length_b 12.155(2)
_cell_length_c 18.884(4)
_cell_measurement_reflns_used 22
_cell_measurement_temperature 293(2)
_cell_measurement_theta_max 12.5
_cell_measurement_theta_min 11.5
_cell_volume 2565.0(10)
_computing_cell_refinement XSCANS
_computing_data_collection 'XSCANS (Siemens, 1992)'
_computing_data_reduction XSCANS
_computing_molecular_graphics 'INSIGHTII (Biosym, 1995)'
_computing_publication_material SHELXTL
_computing_structure_refinement 'SHELXTL (Sheldrick, 1994)'
_computing_structure_solution 'XS (Siemens, 1994)'
_diffrn_ambient_temperature 293(2)
_diffrn_measurement_device 'Siemens P4 diffractometer'
_diffrn_measurement_method '\q-2\q scans'
_diffrn_radiation_monochromator graphite
_diffrn_radiation_source 'fine-focus sealed tube'
_diffrn_radiation_type MoK\a
_diffrn_radiation_wavelength 0.71073
_diffrn_reflns_av_R_equivalents 0.031
_diffrn_reflns_av_sigmaI/netI 0.0715
_diffrn_reflns_limit_h_max 16
_diffrn_reflns_limit_h_min -1
_diffrn_reflns_limit_k_max 16
_diffrn_reflns_limit_k_min -16
_diffrn_reflns_limit_l_max 26
_diffrn_reflns_limit_l_min -26
_diffrn_reflns_number 16658
_diffrn_reflns_theta_max 30.0
_diffrn_reflns_theta_min 1.77
_diffrn_standards_decay_% <3
_diffrn_standards_interval_count 97
_diffrn_standards_number 3
_exptl_absorpt_coefficient_mu 0.453
_exptl_absorpt_correction_T_max 0.90
_exptl_absorpt_correction_T_min 0.70
_exptl_absorpt_correction_type 'analytical, face-indexed'
_exptl_crystal_colour Scarlet
_exptl_crystal_density_diffrn 1.350
_exptl_crystal_density_method 'not measured'
_exptl_crystal_description Prismatic-equant
_exptl_crystal_F_000 1080
_exptl_crystal_size_max 0.45
_exptl_crystal_size_mid 0.30
_exptl_crystal_size_min 0.15
_refine_diff_density_max 1.101
_refine_diff_density_min -0.685
_refine_ls_extinction_method none
_refine_ls_goodness_of_fit_all 1.02
_refine_ls_goodness_of_fit_obs 1.05
_refine_ls_hydrogen_treatment 'H-atoms riding'
_refine_ls_matrix_type full
_refine_ls_number_parameters 607
_refine_ls_number_reflns 14704
_refine_ls_number_restraints 30
_refine_ls_restrained_S_all 1.02
_refine_ls_restrained_S_obs 1.05
_refine_ls_R_factor_all 0.0821
_refine_ls_R_factor_obs .051
_refine_ls_shift/esd_max 0.014
_refine_ls_shift/esd_mean 0.000
_refine_ls_structure_factor_coef Fsqd
_refine_ls_weighting_details 'w = 1/[\s^2^(Fo^2^)+(0.0588P)^2^+1.0670P] where P=(Fo^2^+2Fc^2^)/3'
_refine_ls_weighting_scheme calc
_refine_ls_wR_factor_all 0.134
_refine_ls_wR_factor_obs .116
_reflns_number_observed 10695
_reflns_number_total 14709
_reflns_observed_criterion >2sigma(I)
_cod_data_source_file bk1241.cif
_cod_data_source_block 1
_cod_depositor_comments
;
The following automatic conversions were performed:
'_symmetry_cell_setting' value 'Triclinic' changed to 'triclinic'
according to '/home/saulius/struct/CIF-dictionaries/cif_core.dic'
dictionary named 'cif_core.dic' version 2.4.1 from
2010-06-29.

'_geom_bond_publ_flag' value 'Y' changed to 'y' according to
'/home/saulius/struct/CIF-dictionaries/cif_core.dic' dictionary named
'cif_core.dic' version 2.4.1 from 2010-06-29 (18 times).

Automatic conversion script
Id: cif_fix_enum 1527 2010-12-29 10:47:43Z saulius 
;
_cod_original_cell_volume 2565.0(9)
_cod_database_code 2006450

loop_
_symmetry_equiv_pos_as_xyz
'x, y, z'
'-x, -y, -z'

loop_
_atom_site_aniso_label
_atom_site_aniso_U_11
_atom_site_aniso_U_22
_atom_site_aniso_U_33
_atom_site_aniso_U_12
_atom_site_aniso_U_13
_atom_site_aniso_U_23
Mo1 .02553(12) .02355(11) .02307(11) .00320(8) .00431(8) .00609(8)
P1 .0251(3) .0290(3) .0275(3) .0056(3) .0072(3) .0076(3)
P2 .0260(3) .0312(4) .0283(3) .0072(3) .0072(3) .0105(3)
P3 .0352(4) .0358(4) .0263(3) .0044(3) .0099(3) .0086(3)
P4A .0366(7) .0264(5) .0294(10) .0049(5) -.0017(7) .0085(6)
P4B .039(7) .041(6) .026(8) -.011(5) -.007(6) .020(7)
P5 .0339(4) .0261(3) .0327(4) .0014(3) .0033(3) .0036(3)
C11 .037(2) .0283(13) .0294(13) .0055(12) .0096(11) .0050(10)
C12 .046(2) .046(2) .043(2) -.006(2) .017(2) -.0028(14)
C13 .064(3) .046(2) .047(2) -.013(2) .014(2) -.007(2)
C14 .079(3) .041(2) .054(2) .007(2) .019(2) -.008(2)
C15 .057(3) .060(2) .084(3) .013(2) .032(2) -.016(2)
C16 .039(2) .045(2) .069(2) .003(2) .018(2) -.009(2)
C21 .0309(15) .0323(14) .041(2) .0026(12) .0125(12) .0061(12)
C22 .034(2) .053(2) .055(2) .006(2) .008(2) .008(2)
C23 .031(2) .076(3) .077(3) .003(2) .011(2) -.005(2)
C24 .048(3) .082(4) .156(6) -.006(3) .046(3) .027(4)
C25 .077(4) .109(5) .178(7) .006(3) .055(4) .096(5)
C26 .047(2) .089(3) .102(4) .006(2) .022(2) .064(3)
C31 .0300(14) .0311(14) .0369(14) .0093(12) .0061(11) .0128(11)
C32 .039(2) .055(2) .038(2) .001(2) .0054(14) .0100(15)
C33 .048(2) .067(3) .049(2) -.003(2) -.006(2) .004(2)
C34 .036(2) .060(2) .071(3) -.006(2) -.006(2) .012(2)
C35 .034(2) .067(3) .072(3) .001(2) .016(2) .024(2)
C36 .035(2) .055(2) .043(2) .0063(15) .0095(14) .0151(15)
C41 .038(2) .0324(14) .0335(14) .0094(12) .0094(12) .0140(11)
C42 .038(2) .036(2) .046(2) .0116(13) .0117(14) .0159(13)
C43 .054(2) .053(2) .065(2) .025(2) .017(2) .029(2)
C44 .083(3) .034(2) .073(3) .018(2) .017(2) .020(2)
C45 .070(3) .035(2) .081(3) -.004(2) .002(2) .016(2)
C46 .041(2) .042(2) .060(2) .0022(15) .001(2) .017(2)
C51 .040(2) .046(2) .041(2) .0070(14) .0155(14) .0197(14)
C52 .046(2) .056(2) .047(2) -.003(2) .005(2) .023(2)
C53 .055(2) .066(3) .071(3) -.012(2) .002(2) .030(2)
C54 .076(3) .086(3) .088(3) -.016(3) .017(3) .055(3)
C55 .092(4) .081(3) .060(3) -.004(3) .021(3) .041(2)
C56 .066(3) .061(2) .042(2) .004(2) .015(2) .022(2)
C61 .046(2) .048(2) .0289(14) .0152(15) .0128(13) .0085(12)
C62 .047(2) .071(2) .038(2) .018(2) .013(2) .015(2)
C63 .053(2) .102(4) .054(2) .035(3) .018(2) .013(2)
C64 .078(3) .084(3) .062(3) .048(3) .010(2) .007(2)
C65 .100(4) .058(2) .058(2) .038(3) .017(2) .016(2)
C66 .068(3) .049(2) .049(2) .020(2) .021(2) .012(2)
C71 .044(2) .044(2) .069(2) .019(2) .017(2) .033(2)
C72 .068(3) .051(2) .069(3) .025(2) .033(2) .020(2)
C73 .130(5) .070(3) .086(4) .052(3) .058(4) .027(3)
C74 .113(5) .107(4) .119(5) .081(4) .082(4) .066(4)
C75 .072(4) .128(5) .132(5) .057(4) .051(4) .075(5)
C76 .048(2) .087(3) .098(4) .024(2) .021(2) .048(3)
C81 .068(2) .037(2) .035(2) .022(2) .011(2) .0135(13)
C82 .108(4) .065(3) .042(2) .025(3) -.003(2) .016(2)
C83 .170(7) .099(4) .049(3) .054(5) .029(3) .044(3)
C84 .155(6) .086(4) .091(4) .040(4) .053(4) .061(3)
C85 .103(4) .066(3) .096(4) .016(3) .032(3) .051(3)
C86 .077(3) .046(2) .061(2) .009(2) .015(2) .028(2)
C2 .038(2) .058(2) .038(2) .021(2) .0155(13) .0225(14)
C3 .048(2) .052(2) .0262(14) .001(2) .0082(13) .0061(13)
C4 .058(2) .046(2) .032(2) -.002(2) .010(2) -.0031(13)
C5A .049(2) .036(2) .043(2) .002(2) -.014(2) .008(2)
C6 .040(2) .038(2) .058(2) .0016(15) -.017(2) .002(2)
C1 .039(2) .0332(14) .0277(13) .0031(13) .0041(12) .0084(11)
O1 .066(2) .0341(12) .0429(13) -.0142(12) .0035(12) .0016(10)

loop_
_atom_site_label
_atom_site_fract_x
_atom_site_fract_y
_atom_site_fract_z
_atom_site_U_iso_or_equiv
_atom_site_thermal_displace_type
_atom_site_calc_flag
_atom_site_refinement_flags
_atom_site_occupancy
_atom_site_disorder_group
_atom_site_type_symbol
Mo1 .82354(2) .60815(2) .251000(10) .02480(7) Uani d . 1 . Mo
P1 .73779(6) .61539(6) .36208(4) .02737(14) Uani d . 1 . P
P2 .93907(6) .53989(6) .34655(4) .02805(15) Uani d . 1 . P
P3 .93351(7) .57956(7) .15581(4) .0328(2) Uani d . 1 . P
P4A .6920(2) .6952(2) .18062(15) .0324(4) Uani d P .901(10) 1 P
P4B .680(2) .697(2) .2010(10) .038(4) Uani d P .099(10) 2 P
P5 .68881(7) .42950(6) .15462(4) .0334(2) Uani d . 1 . P
C11 .7436(3) .7525(2) .4342(2) .0322(6) Uani d . 1 . C
C12 .8487(3) .8340(3) .4638(2) .0496(9) Uani d . 1 . C
H12 .9131 .8198 .4462 .060 Uiso calc R 1 . H
C13 .8593(4) .9376(3) .5197(2) .0602(11) Uani d . 1 . C
H13 .9307 .9917 .5390 .072 Uiso calc R 1 . H
C14 .7663(4) .9604(3) .5465(2) .0625(11) Uani d . 1 . C
H14 .7736 1.0298 .5836 .075 Uiso calc R 1 . H
C15 .6620(4) .8795(4) .5179(3) .0721(13) Uani d . 1 . C
H15 .5982 .8940 .5361 .087 Uiso calc R 1 . H
C16 .6497(3) .7758(3) .4620(2) .0559(10) Uani d . 1 . C
H16 .5781 .7219 .4432 .067 Uiso calc R 1 . H
C21 .5986(3) .5263(3) .3638(2) .0358(6) Uani d . 1 . C
C22 .4975(3) .5359(3) .3202(2) .0499(8) Uani d . 1 . C
H22 .5019 .5867 .2906 .060 Uiso calc R 1 . H
C23 .3901(3) .4712(4) .3196(3) .0681(13) Uani d . 1 . C
H23 .3233 .4809 .2910 .082 Uiso calc R 1 . H
C24 .3820(5) .3949(5) .3599(4) .097(2) Uani d . 1 . C
H24 .3099 .3489 .3574 .117 Uiso calc R 1 . H
C25 .4796(5) .3850(6) .4045(4) .110(2) Uani d . 1 . C
H25 .4737 .3333 .4334 .132 Uiso calc R 1 . H
C26 .5869(4) .4509(4) .4072(3) .0736(14) Uani d . 1 . C
H26 .6526 .4443 .4388 .088 Uiso calc R 1 . H
C31 1.0850(3) .6288(3) .3997(2) .0322(6) Uani d . 1 . C
C32 1.1186(3) .6725(3) .4774(2) .0468(8) Uani d . 1 . C
H32 1.0652 .6589 .5058 .056 Uiso calc R 1 . H
C33 1.2313(4) .7366(4) .5134(2) .0619(11) Uani d . 1 . C
H33 1.2531 .7648 .5657 .074 Uiso calc R 1 . H
C34 1.3097(3) .7584(4) .4729(3) .0621(11) Uani d . 1 . C
H34 1.3846 .8025 .4975 .075 Uiso calc R 1 . H
C35 1.2791(3) .7158(4) .3962(2) .0578(10) Uani d . 1 . C
H35 1.3336 .7295 .3686 .069 Uiso calc R 1 . H
C36 1.1663(3) .6520(3) .3592(2) .0447(8) Uani d . 1 . C
H36 1.1454 .6248 .3068 .054 Uiso calc R 1 . H
C41 .9594(3) .3916(3) .3427(2) .0335(6) Uani d . 1 . C
C42 1.0633(3) .3674(3) .3711(2) .0389(7) Uani d . 1 . C
H42 1.1292 .4285 .3935 .047 Uiso calc R 1 . H
C43 1.0702(4) .2531(3) .3665(2) .0533(9) Uani d . 1 . C
H43 1.1403 .2382 .3861 .064 Uiso calc R 1 . H
C44 .9735(4) .1621(3) .3331(3) .0626(11) Uani d . 1 . C
H44 .9779 .0857 .3305 .075 Uiso calc R 1 . H
C45 .8701(4) .1843(3) .3035(3) .0666(12) Uani d . 1 . C
H45 .8050 .1225 .2799 .080 Uiso calc R 1 . H
C46 .8626(3) .2981(3) .3087(2) .0497(8) Uani d . 1 . C
H46 .7921 .3123 .2892 .060 Uiso calc R 1 . H
C51 1.0184(3) .7032(3) .1338(2) .0408(7) Uani d . 1 . C
C52 1.0990(3) .7904(3) .1925(2) .0509(9) Uani d . 1 . C
H52 1.1078 .7853 .2415 .061 Uiso calc R 1 . H
C53 1.1668(4) .8850(4) .1789(3) .0676(12) Uani d . 1 . C
H53 1.2193 .9434 .2188 .081 Uiso calc R 1 . H
C54 1.1563(5) .8925(5) .1071(3) .083(2) Uani d . 1 . C
H54 1.2024 .9553 .0979 .100 Uiso calc R 1 . H
C55 1.0772(5) .8065(4) .0482(3) .0770(15) Uani d . 1 . C
H55 1.0700 .8115 -.0007 .092 Uiso calc R 1 . H
C56 1.0086(4) .7133(4) .0613(2) .0561(10) Uani d . 1 . C
H56 .9551 .6563 .0211 .067 Uiso calc R 1 . H
C61 1.0386(3) .4854(3) .1544(2) .0401(7) Uani d . 1 . C
C62 1.1423(3) .5091(4) .1323(2) .0514(9) Uani d . 1 . C
H62 1.1650 .5787 .1208 .062 Uiso calc R 1 . H
C63 1.2114(4) .4305(5) .1273(2) .0685(12) Uani d . 1 . C
H63 1.2796 .4475 .1118 .082 Uiso calc R 1 . H
C64 1.1809(5) .3276(5) .1449(3) .0743(14) Uani d . 1 . C
H64 1.2275 .2747 .1409 .089 Uiso calc R 1 . H
C65 1.0809(5) .3041(4) .1685(2) .0698(13) Uani d . 1 . C
H65 1.0607 .2356 .1818 .084 Uiso calc R 1 . H
C66 1.0095(4) .3811(3) .1729(2) .0537(9) Uani d . 1 . C
H66 .9414 .3631 .1883 .064 Uiso calc R 1 . H
C71 .6075(3) .7835(3) .2338(2) .0475(8) Uani d . 1 . C
C72 .6691(4) .8784(3) .2948(2) .0584(10) Uani d . 1 . C
H72 .7497 .8966 .3067 .070 Uiso calc R 1 . H
C73 .6125(6) .9468(5) .3385(3) .086(2) Uani d . 1 . C
H73 .6539 1.0111 .3792 .104 Uiso calc R 1 . H
C74 .4904(6) .9160(6) .3195(4) .092(2) Uani d . 1 . C
H74 .4507 .9609 .3478 .110 Uiso calc R 1 . H
C75 .4302(5) .8220(6) .2608(4) .096(2) Uani d . 1 . C
H75 .3496 .8017 .2497 .115 Uiso calc R 1 . H
C76 .4874(4) .7572(5) .2180(3) .0725(13) Uani d . 1 . C
H76 .4449 .6938 .1771 .087 Uiso calc R 1 . H
C81 .7406(4) .7974(3) .1295(2) .0452(8) Uani d . 1 . C
C82 .6804(5) .7936(4) .0583(2) .0737(14) Uani d . 1 . C
H82 .6102 .7388 .0349 .088 Uiso calc R 1 . H
C83 .7254(7) .8719(6) .0218(3) .099(2) Uani d . 1 . C
H83 .6855 .8668 -.0264 .118 Uiso calc R 1 . H
C84 .8256(7) .9550(5) .0548(4) .099(2) Uani d . 1 . C
H84 .8541 1.0067 .0297 .119 Uiso calc R 1 . H
C85 .8837(5) .9617(4) .1246(3) .082(2) Uani d . 1 . C
H85 .9521 1.0193 .1481 .099 Uiso calc R 1 . H
C86 .8424(3) .8837(2) .1618(2) .0598(10) Uani d . 1 . C
H86 .8844 .8896 .2097 .072 Uiso calc R 1 . H
C91A .6207(3) .2822(2) .1619(2) .043(4) Uiso d PRD .542(9) 1 C
C92A .5279(3) .2757(2) .1963(2) .052(2) Uiso d PRD .542(9) 1 C
H92A .5043 .3429 .2162 .063 Uiso calc PR .542(9) 1 H
C93A .4713(5) .1679(4) .2007(4) .063(2) Uiso d PD .542(9) 1 C
H93A .4107 .1633 .2246 .076 Uiso calc PR .542(9) 1 H
C94A .5047(8) .0675(4) .1696(6) .068(5) Uiso d PD .542(9) 1 C
H94A .4628 -.0052 .1692 .081 Uiso calc PR .542(9) 1 H
C95A .6013(6) .0750(4) .1388(5) .067(2) Uiso d PD .542(9) 1 C
H95A .6283 .0088 .1224 .080 Uiso calc PR .542(9) 1 H
C96A .6567(6) .1825(4) .1330(4) .053(2) Uiso d PD .542(9) 1 C
H96A .7179 .1872 .1097 .064 Uiso calc PR .542(9) 1 H
C91B .6205(6) .2806(5) .1556(4) .035(4) Uiso d PD .458(9) 2 C
C92B .5700(6) .2728(5) .2153(4) .047(2) Uiso d PD .458(9) 2 C
H92B .5719 .3408 .2519 .057 Uiso calc PR .458(9) 2 H
C93B .5167(8) .1645(6) .2208(4) .057(2) Uiso d PD .458(9) 2 C
H93B .4801 .1603 .2596 .068 Uiso calc PR .458(9) 2 H
C94B .5190(10) .0626(5) .1680(7) .089(7) Uiso d PD .458(9) 2 C
H94B .493 -.0101 .1749 .107 Uiso calc PR .458(9) 2 H
C95B .5600(10) .0701(5) .1049(5) .074(3) Uiso d PD .458(9) 2 C
H95B .548 .0031 .0649 .089 Uiso calc PR .458(9) 2 H
C96B .6187(9) .1780(6) .1016(5) .062(3) Uiso d PD .458(9) 2 C
H96B .6567 .1816 .0634 .074 Uiso calc PR .458(9) 2 H
C2 .8470(3) .5570(3) .4144(2) .0407(7) Uani d . 1 . C
H2A .8889 .6122 .4628 .061 Uiso calc R 1 . H
H2B .8128 .4827 .4213 .061 Uiso calc R 1 . H
C3 .8329(3) .4959(3) .0627(2) .0449(8) Uani d . 1 . C
H3A .7907 .5471 .0435 .067 Uiso calc R 1 . H
H3B .8771 .4678 .0272 .067 Uiso calc R 1 . H
C4 .7470(3) .3917(3) .0698(2) .0504(9) Uani d . 1 . C
H4A .7853 .3289 .0719 .076 Uiso calc R 1 . H
H4B .6830 .3632 .0252 .076 Uiso calc R 1 . H
C5A .5805(4) .5830(3) .1014(2) .0479(13) Uani d P .901(10) 1 C
H5A1 .5101 .6100 .0930 .072 Uiso calc PR .901(10) 1 H
H5A2 .6082 .5729 .0557 .072 Uiso calc PR .901(10) 1 H
C5B .542(2) .589(2) .144(2) .027(7) Uiso d P .099(10) 2 C
H5B1 .485 .590 .175 .041 Uiso calc PR .099(10) 2 H
H5B2 .512 .614 .101 .041 Uiso calc PR .099(10) 2 H
C6 .5540(3) .4680(3) .1176(2) .0528(9) Uani d . 1 . C
H6A .5098 .4076 .0718 .079 Uiso calc R 1 1 H
H6B .5071 .4724 .1542 .079 Uiso calc R 1 1 H
C1 .9233(3) .7635(3) .3020(2) .0347(6) Uani d . 1 . C
O1 .9836(2) .8579(2) .33080(10) .0546(7) Uani d . 1 . O

loop_
_atom_type_symbol
_atom_type_description
_atom_type_scat_dispersion_real
_atom_type_scat_dispersion_imag
_atom_type_scat_source
C C 0.0033 0.0016 'International Tables Vol C Tables 4.2.6.8 and 6.1.1.4'
H H 0.0000 0.0000 'International Tables Vol C Tables 4.2.6.8 and 6.1.1.4'
O O 0.0106 0.0060 'International Tables Vol C Tables 4.2.6.8 and 6.1.1.4'
P P 0.1023 0.0942 'International Tables Vol C Tables 4.2.6.8 and 6.1.1.4'
Mo Mo -1.6832 0.6857 'International Tables Vol C Tables 4.2.6.8 and 6.1.1.4'

loop_
_geom_angle_atom_site_label_1
_geom_angle_atom_site_label_2
_geom_angle_atom_site_label_3
_geom_angle
_geom_angle_publ_flag
C1 Mo1 P4B 88.7(6) y
C1 Mo1 P3 90.99(10) y
P4B Mo1 P3 103.3(6) y
C1 Mo1 P4A 89.15(11) y
P3 Mo1 P4A 93.01(7) y
C1 Mo1 P2 86.99(9) y
P4B Mo1 P2 156.9(6) y
P3 Mo1 P2 99.47(3) y
P4A Mo1 P2 166.99(6) y
C1 Mo1 P1 90.11(9) y
P4B Mo1 P1 88.8(6) y
P3 Mo1 P1 167.82(3) y
P4A Mo1 P1 99.14(7) y
P2 Mo1 P1 68.47(3) y
C1 Mo1 P5 164.16(9) y
P4B Mo1 P5 81.0(6) y
P3 Mo1 P5 79.87(4) y
P4A Mo1 P5 78.54(6) y
P2 Mo1 P5 107.15(4) y
P1 Mo1 P5 101.57(4) y
C21 P1 C11 99.50(14) ?
C21 P1 C2 103.8(2) ?
C11 P1 C2 101.12(15) ?
C21 P1 Mo1 127.10(10) ?
C11 P1 Mo1 124.06(10) ?
C2 P1 Mo1 96.20(10) y
C31 P2 C2 105.52(15) ?
C31 P2 C41 100.02(14) ?
C2 P2 C41 100.50(15) ?
C31 P2 Mo1 119.56(10) ?
C2 P2 Mo1 97.07(10) y
C41 P2 Mo1 130.03(10) ?
C51 P3 C3 102.2(2) ?
C51 P3 C61 99.1(2) ?
C3 P3 C61 97.6(2) ?
C51 P3 Mo1 122.05(11) ?
C3 P3 Mo1 109.26(11) y
C61 P3 Mo1 122.46(10) ?
C81 P4A C71 97.8(2) ?
C81 P4A C5A 98.8(2) ?
C71 P4A C5A 104.5(2) ?
C81 P4A Mo1 123.0(2) ?
C71 P4A Mo1 117.3(2) ?
C5A P4A Mo1 112.3(2) y
C71 P4B C5B 88.9(15) ?
C71 P4B C81 94.2(11) ?
C5B P4B C81 106.9(12) ?
C71 P4B Mo1 136.9(13) ?
C5B P4B Mo1 113.6(14) y
C81 P4B Mo1 111.8(12) ?
C6 P5 C91B 96.9(3) ?
C6 P5 C4 102.4(2) y
C91B P5 C4 99.7(2) ?
C6 P5 C91A 97.6(2) ?
C4 P5 C91A 102.8(2) ?
C6 P5 Mo1 108.53(11) ?
C91B P5 Mo1 134.9(2) ?
C4 P5 Mo1 109.99(12) y
C91A P5 Mo1 131.67(12) ?
C12 C11 C16 118.3(3) ?
C12 C11 P1 117.9(2) ?
C16 C11 P1 123.7(2) ?
C11 C12 C13 120.6(3) ?
C14 C13 C12 120.8(4) ?
C13 C14 C15 118.8(3) ?
C14 C15 C16 121.1(4) ?
C11 C16 C15 120.3(4) ?
C26 C21 C22 116.9(3) ?
C26 C21 P1 124.2(3) ?
C22 C21 P1 118.9(3) ?
C23 C22 C21 121.3(4) ?
C24 C23 C22 120.4(5) ?
C23 C24 C25 119.7(5) ?
C24 C25 C26 120.6(5) ?
C25 C26 C21 121.0(5) ?
C32 C31 C36 118.2(3) ?
C32 C31 P2 124.1(2) ?
C36 C31 P2 117.7(2) ?
C31 C32 C33 120.5(3) ?
C34 C33 C32 120.5(4) ?
C33 C34 C35 120.2(4) ?
C34 C35 C36 120.1(4) ?
C31 C36 C35 120.5(3) ?
C42 C41 C46 118.2(3) ?
C42 C41 P2 124.9(2) ?
C46 C41 P2 117.0(2) ?
C41 C42 C43 120.9(3) ?
C44 C43 C42 120.1(4) ?
C43 C44 C45 119.9(4) ?
C44 C45 C46 120.2(4) ?
C45 C46 C41 120.8(4) ?
C52 C51 C56 117.9(3) ?
C52 C51 P3 118.4(2) ?
C56 C51 P3 123.6(3) ?
C51 C52 C53 120.8(3) ?
C54 C53 C52 120.2(4) ?
C53 C54 C55 119.6(4) ?
C56 C55 C54 120.6(4) ?
C55 C56 C51 120.8(4) ?
C66 C61 C62 117.5(3) ?
C66 C61 P3 118.1(3) ?
C62 C61 P3 124.3(3) ?
C63 C62 C61 120.9(4) ?
C64 C63 C62 120.9(4) ?
C65 C64 C63 119.1(4) ?
C64 C65 C66 120.8(4) ?
C65 C66 C61 120.8(4) ?
C72 C71 C76 118.3(4) ?
C72 C71 P4B 115.3(9) ?
C76 C71 P4B 124.5(9) ?
C72 C71 P4A 117.4(3) ?
C76 C71 P4A 124.2(4) ?
C71 C72 C73 121.0(5) ?
C72 C73 C74 118.0(5) ?
C75 C74 C73 121.0(5) ?
C74 C75 C76 120.0(6) ?
C75 C76 C71 121.6(6) ?
C86 C81 C82 116.7(4) ?
C86 C81 P4A 119.7(3) ?
C82 C81 P4A 123.6(3) ?
C86 C81 P4B 116.1(7) ?
C82 C81 P4B 126.6(7) ?
C81 C82 C83 120.1(5) ?
C84 C83 C82 121.7(5) ?
C85 C84 C83 119.0(5) ?
C84 C85 C86 120.7(5) ?
C81 C86 C85 121.7(4) ?
C96A C91A C92A 120.4(2) ?
C96A C91A P5 122.6(3) ?
C92A C91A P5 116.97(11) ?
C93A C92A C91A 119.5(2) ?
C94A C93A C92A 120.2(3) ?
C93A C94A C95A 120.1(3) ?
C96A C95A C94A 119.5(3) ?
C91A C96A C95A 120.1(3) ?
C92B C91B C96B 119.1(3) ?
C92B C91B P5 116.7(4) ?
C96B C91B P5 124.2(4) ?
C93B C92B C91B 120.9(3) ?
C92B C93B C94B 119.5(3) ?
C95B C94B C93B 119.6(4) ?
C94B C95B C96B 120.0(4) ?
C95B C96B C91B 119.9(3) ?
P2 C2 P1 98.24(15) y
C4 C3 P3 110.7(2) y
C3 C4 P5 112.8(2) y
C6 C5A P4A 111.4(3) y
C6 C5B P4B 113.6(18) y
C5B C6 P5 120.2(11) y
C5A C6 P5 110.7(3) y
O1 C1 Mo1 178.1(3) y

loop_
_geom_bond_atom_site_label_1
_geom_bond_atom_site_label_2
_geom_bond_site_symmetry_2
_geom_bond_distance
_geom_bond_publ_flag
Mo1 C1 . 1.940(3) y
Mo1 P4B . 2.37(3) y
Mo1 P3 . 2.4237(10) y
Mo1 P4A . 2.442(3) y
Mo1 P2 . 2.4788(10) y
Mo1 P1 . 2.4970(9) y
Mo1 P5 . 2.5100(15) y
P1 C21 . 1.835(3) ?
P1 C11 . 1.853(3) ?
P1 C2 . 1.856(3) y
P2 C31 . 1.840(3) ?
P2 C2 . 1.847(3) y
P2 C41 . 1.850(3) ?
P3 C51 . 1.838(3) ?
P3 C3 . 1.861(3) y
P3 C61 . 1.863(3) ?
P4A C81 . 1.831(4) ?
P4A C71 . 1.862(4) ?
P4A C5A . 1.863(4) y
P4B C71 . 1.58(3) ?
P4B C5B . 1.87(4) y
P4B C81 . 2.18(2) ?
P5 C6 . 1.844(4) y
P5 C91B . 1.849(5) ?
P5 C4 . 1.857(4) y
P5 C91A . 1.875(3) ?
C11 C12 . 1.379(4) ?
C11 C16 . 1.384(5) ?
C12 C13 . 1.395(5) ?
C13 C14 . 1.364(6) ?
C14 C15 . 1.368(6) ?
C15 C16 . 1.392(5) ?
C21 C26 . 1.379(5) ?
C21 C22 . 1.384(5) ?
C22 C23 . 1.384(5) ?
C23 C24 . 1.340(8) ?
C24 C25 . 1.363(8) ?
C25 C26 . 1.378(6) ?
C31 C32 . 1.383(4) ?
C31 C36 . 1.384(4) ?
C32 C33 . 1.388(5) ?
C33 C34 . 1.352(6) ?
C34 C35 . 1.364(6) ?
C35 C36 . 1.391(5) ?
C41 C42 . 1.387(4) ?
C41 C46 . 1.392(5) ?
C42 C43 . 1.389(5) ?
C43 C44 . 1.374(6) ?
C44 C45 . 1.376(6) ?
C45 C46 . 1.384(5) ?
C51 C52 . 1.390(5) ?
C51 C56 . 1.390(5) ?
C52 C53 . 1.391(5) ?
C53 C54 . 1.366(6) ?
C54 C55 . 1.378(7) ?
C55 C56 . 1.377(6) ?
C61 C66 . 1.397(5) ?
C61 C62 . 1.397(5) ?
C62 C63 . 1.381(6) ?
C63 C64 . 1.375(7) ?
C64 C65 . 1.372(7) ?
C65 C66 . 1.386(6) ?
C71 C72 . 1.384(6) ?
C71 C76 . 1.387(6) ?
C72 C73 . 1.388(6) ?
C73 C74 . 1.408(9) ?
C74 C75 . 1.351(9) ?
C75 C76 . 1.360(8) ?
C81 C86 . 1.383(5) ?
C81 C82 . 1.392(5) ?
C82 C83 . 1.395(7) ?
C83 C84 . 1.352(9) ?
C84 C85 . 1.349(8) ?
C85 C86 . 1.388(5) ?
C91A C96A . 1.384(3) ?
C91A C92A . 1.40 ?
C92A C93A . 1.390(4) ?
C93A C94A . 1.385(4) ?
C94A C95A . 1.397(4) ?
C95A C96A . 1.392(4) ?
C91B C92B . 1.393(4) ?
C91B C96B . 1.394(4) ?
C92B C93B . 1.391(4) ?
C93B C94B . 1.392(4) ?
C94B C95B . 1.390(4) ?
C95B C96B . 1.393(4) ?
C3 C4 . 1.531(5) y
C5A C6 . 1.493(5) y
C5B C6 . 1.48(3) y
C1 O1 . 1.172(4) y
